data_4104667
loop_
_publ_author_name
'Morgan L. Cable'
'James P. Kirby'
'Dana J. Levine'
'Micah J. Manary'
'Harry B. Gray'
'Adrian Ponce'

_publ_section_title
;
 Detection of Bacterial Spores with Lanthanide-Macrocycle Binary Complexes
;
_journal_name_full 'Journal of the American Chemical Society'
_journal_page_first 9562
_journal_page_last 9570
_journal_paper_doi 10.1021/ja902291v
_journal_volume 131
_journal_year 2009
_chemical_formula_moiety 'C19 H25 N5 O 8 Eu, C16 H36 N, 3(H2 O), 0.32(C3 H6 O), 0.68(C3 H8 O)'
_chemical_formula_sum 'C38 H72.25 Eu N6 O12'
_chemical_formula_weight 957.23
_chemical_name_systematic
;
 ?
;
_space_group_IT_number 14
_symmetry_cell_setting triclinic
_symmetry_space_group_name_Hall '-P 2ybc'
_symmetry_space_group_name_H-M 'P 1 21/c 1'
_atom_sites_solution_hydrogens geom
_atom_sites_solution_primary direct
_atom_sites_solution_secondary difmap
_audit_creation_method SHELXL-97
_cell_angle_alpha 90.00
_cell_angle_beta 90.0540(10)
_cell_angle_gamma 90.00
_cell_formula_units_Z 4
_cell_length_a 13.1473(4)
_cell_length_b 13.2269(4)
_cell_length_c 26.2248(8)
_cell_measurement_reflns_used 25559
_cell_measurement_temperature 100(2)
_cell_measurement_theta_max 37.61
_cell_measurement_theta_min 2.18
_cell_volume 4560.4(2)
_computing_cell_refinement 'Bruker SAINT v6.45A'
_computing_data_collection 'Bruker SMART v5.630'
_computing_data_reduction 'Bruker SAINT v6.45A'
_computing_molecular_graphics 'Bruker XP v5.1'
_computing_publication_material 'Bruker XCIF v6.12'
_computing_structure_refinement 'SHELXL-97 (Sheldrick, 1997)'
_computing_structure_solution 'SHELXS-97 (Sheldrick, 1990)'
_diffrn_ambient_temperature 100(2)
_diffrn_measured_fraction_theta_full 0.939
_diffrn_measured_fraction_theta_max 0.939
_diffrn_measurement_device_type 'Bruker SMART 1000'
_diffrn_measurement_method '\w scans at 7 \f settings'
_diffrn_radiation_monochromator graphite
_diffrn_radiation_source 'fine-focus sealed tube'
_diffrn_radiation_type MoK\a
_diffrn_radiation_wavelength 0.71073
_diffrn_reflns_av_R_equivalents 0.1140
_diffrn_reflns_av_sigmaI/netI 0.1118
_diffrn_reflns_limit_h_max 23
_diffrn_reflns_limit_h_min -23
_diffrn_reflns_limit_k_max 23
_diffrn_reflns_limit_k_min -24
_diffrn_reflns_limit_l_max 43
_diffrn_reflns_limit_l_min -47
_diffrn_reflns_number 126185
_diffrn_reflns_theta_full 40.67
_diffrn_reflns_theta_max 40.67
_diffrn_reflns_theta_min 1.55
_exptl_absorpt_coefficient_mu 1.438
_exptl_absorpt_correction_T_max 0.8579
_exptl_absorpt_correction_T_min 0.6407
_exptl_absorpt_correction_type none
_exptl_crystal_colour Colorless
_exptl_crystal_density_diffrn 1.394
_exptl_crystal_density_meas 0
_exptl_crystal_description Prism
_exptl_crystal_F_000 2005
_exptl_crystal_size_max 0.34
_exptl_crystal_size_mid 0.13
_exptl_crystal_size_min 0.11
_refine_diff_density_max 4.742
_refine_diff_density_min -2.402
_refine_diff_density_rms 0.149
_refine_ls_extinction_method none
_refine_ls_goodness_of_fit_ref 1.004
_refine_ls_hydrogen_treatment Riding
_refine_ls_matrix_type 'Full matrix'
_refine_ls_number_parameters 560
_refine_ls_number_reflns 27668
_refine_ls_number_restraints 0
_refine_ls_restrained_S_all 1.004
_refine_ls_R_factor_all 0.1187
_refine_ls_R_factor_gt 0.0437
_refine_ls_shift/su_max 0.004
_refine_ls_shift/su_mean 0.000
_refine_ls_structure_factor_coef Fsqd
_refine_ls_weighting_details w=1/s^2^(Fo^2^)
_refine_ls_weighting_scheme sigma
_refine_ls_wR_factor_gt 0.0750
_refine_ls_wR_factor_ref 0.0854
_reflns_number_gt 12878
_reflns_number_total 27668
_reflns_threshold_expression >2sigma(I)
_cod_data_source_file ja902291v_si_002.cif
_cod_data_source_block mlc05
_cod_depositor_comments
;
The following automatic conversions were performed:

'_refine_ls_weighting_scheme' value 'Sigma' changed to 'sigma'
according to the built-in table from CIF Core dictionary named
'cif_core.dic' version 2.4.1 from 2010-06-29.

Automatic conversion script
Id: cif_fix_values 1715 2011-07-08 13:25:40Z adriana 

The following automatic conversions were performed:

'_atom_sites_solution_primary' value 'Direct methods' was changed to
'direct'.

'_atom_sites_solution_secondary' value 'Difference Fourier map' was
changed to 'difmap'.

'_atom_sites_solution_hydrogens' value 'Geometric positions' was
changed to 'geom'.

Automatic conversion script
Id: cif_fix_values 6452 2018-10-05 10:23:21Z andrius 
;
_cod_original_sg_symbol_H-M 'P 1'
_cod_database_code 4104667

loop_
_symmetry_equiv_pos_as_xyz
'x, y, z'
'-x, y+1/2, -z+1/2'
'-x, -y, -z'
'x, -y-1/2, z-1/2'

loop_
_atom_site_label
_atom_site_type_symbol
_atom_site_fract_x
_atom_site_fract_y
_atom_site_fract_z
_atom_site_U_iso_or_equiv
_atom_site_adp_type
_atom_site_occupancy
_atom_site_symmetry_multiplicity
_atom_site_calc_flag
_atom_site_refinement_flags
_atom_site_disorder_assembly
_atom_site_disorder_group
Eu Eu 0.248248(9) 0.004229(8) 0.498805(4) 0.01295(2) Uani 1 1 d . . .
O1 O 0.16999(11) -0.09164(12) 0.56603(6) 0.0171(3) Uani 1 1 d . . .
O2 O 0.14047(14) -0.23771(14) 0.60741(7) 0.0285(4) Uani 1 1 d . . .
O3 O 0.33021(12) -0.05767(12) 0.42262(6) 0.0179(3) Uani 1 1 d . . .
O4 O 0.36665(15) -0.18112(15) 0.36711(6) 0.0333(4) Uani 1 1 d . . .
O5 O 0.39515(11) -0.05877(12) 0.54135(5) 0.0163(3) Uani 1 1 d . . .
O6 O 0.46737(11) -0.10479(11) 0.61474(6) 0.0169(3) Uani 1 1 d . . .
O7 O 0.10355(12) -0.03723(12) 0.44878(6) 0.0175(3) Uani 1 1 d . . .
O8 O 0.02732(13) -0.04128(13) 0.37279(6) 0.0238(4) Uani 1 1 d . . .
N1 N 0.25038(13) -0.18466(13) 0.48798(6) 0.0142(3) Uani 1 1 d . . .
N2 N 0.29441(13) 0.10256(15) 0.58473(7) 0.0174(4) Uani 1 1 d . . .
N3 N 0.39193(14) 0.13588(14) 0.48501(7) 0.0168(4) Uani 1 1 d . . .
H3 H 0.4418 0.1015 0.4668 0.020 Uiso 1 1 calc R . .
N4 N 0.20235(14) 0.14207(15) 0.42810(7) 0.0193(4) Uani 1 1 d . . .
N5 N 0.10407(14) 0.12315(14) 0.52861(7) 0.0168(4) Uani 1 1 d . . .
H5 H 0.0542 0.0806 0.5417 0.020 Uiso 1 1 calc R . .
C1 C 0.28991(16) -0.22538(17) 0.44587(8) 0.0178(4) Uani 1 1 d . . .
C2 C 0.29284(19) -0.32958(19) 0.43836(10) 0.0287(5) Uani 1 1 d . . .
H2 H 0.3195 -0.3573 0.4077 0.034 Uiso 1 1 calc R . .
C3 C 0.2559(2) -0.3920(2) 0.47664(12) 0.0354(6) Uani 1 1 d . . .
H3A H 0.2579 -0.4634 0.4727 0.043 Uiso 1 1 calc R . .
C4 C 0.21607(19) -0.34955(19) 0.52084(11) 0.0286(5) Uani 1 1 d . . .
H4 H 0.1912 -0.3911 0.5476 0.034 Uiso 1 1 calc R . .
C5 C 0.21348(16) -0.24365(16) 0.52498(8) 0.0179(4) Uani 1 1 d . . .
C6 C 0.33192(16) -0.14887(18) 0.40825(8) 0.0183(4) Uani 1 1 d . . .
C7 C 0.17128(16) -0.18756(18) 0.57068(8) 0.0181(4) Uani 1 1 d . . .
C8 C 0.36368(17) 0.18864(17) 0.57416(9) 0.0210(4) Uani 1 1 d . . .
H8A H 0.3994 0.2072 0.6060 0.025 Uiso 1 1 calc R . .
H8B H 0.3226 0.2476 0.5633 0.025 Uiso 1 1 calc R . .
C9 C 0.44193(16) 0.16589(17) 0.53334(9) 0.0196(4) Uani 1 1 d . . .
H9A H 0.4844 0.2265 0.5274 0.024 Uiso 1 1 calc R . .
H9B H 0.4870 0.1106 0.5451 0.024 Uiso 1 1 calc R . .
C10 C 0.36567(18) 0.22365(18) 0.45304(9) 0.0237(5) Uani 1 1 d . . .
H10A H 0.4285 0.2543 0.4392 0.028 Uiso 1 1 calc R . .
H10B H 0.3306 0.2752 0.4740 0.028 Uiso 1 1 calc R . .
C11 C 0.29692(17) 0.19095(19) 0.40951(9) 0.0233(5) Uani 1 1 d . . .
H11A H 0.2789 0.2508 0.3887 0.028 Uiso 1 1 calc R . .
H11B H 0.3342 0.1430 0.3874 0.028 Uiso 1 1 calc R . .
C12 C 0.13231(17) 0.21965(18) 0.44915(10) 0.0242(5) Uani 1 1 d . . .
H12A H 0.0962 0.2531 0.4206 0.029 Uiso 1 1 calc R . .
H12B H 0.1727 0.2718 0.4671 0.029 Uiso 1 1 calc R . .
C13 C 0.05490(17) 0.17618(18) 0.48561(9) 0.0207(4) Uani 1 1 d . . .
H13A H 0.0117 0.2314 0.4990 0.025 Uiso 1 1 calc R . .
H13B H 0.0104 0.1283 0.4670 0.025 Uiso 1 1 calc R . .
C14 C 0.12989(17) 0.19235(18) 0.57087(9) 0.0211(4) Uani 1 1 d . . .
H14A H 0.0668 0.2146 0.5882 0.025 Uiso 1 1 calc R . .
H14B H 0.1646 0.2530 0.5572 0.025 Uiso 1 1 calc R . .
C15 C 0.19877(16) 0.13952(18) 0.60884(8) 0.0202(4) Uani 1 1 d . . .
H15A H 0.2160 0.1870 0.6367 0.024 Uiso 1 1 calc R . .
H15B H 0.1620 0.0815 0.6240 0.024 Uiso 1 1 calc R . .
C16 C 0.34431(17) 0.02723(17) 0.61796(8) 0.0189(4) Uani 1 1 d . . .
H16A H 0.2914 -0.0085 0.6379 0.023 Uiso 1 1 calc R . .
H16B H 0.3889 0.0632 0.6424 0.023 Uiso 1 1 calc R . .
C17 C 0.40775(15) -0.05095(16) 0.58934(8) 0.0149(4) Uani 1 1 d . . .
C18 C 0.15266(17) 0.08575(19) 0.38603(9) 0.0228(5) Uani 1 1 d . . .
H18A H 0.2058 0.0607 0.3625 0.027 Uiso 1 1 calc R . .
H18B H 0.1086 0.1329 0.3667 0.027 Uiso 1 1 calc R . .
C19 C 0.08874(14) -0.00343(19) 0.40374(7) 0.0182(4) Uani 1 1 d . . .
N6 N 0.63822(14) 0.27939(14) 0.27846(7) 0.0174(4) Uani 1 1 d . . .
C20 C 0.71910(17) 0.34342(18) 0.25221(9) 0.0214(5) Uani 1 1 d . . .
H20A H 0.7194 0.3266 0.2154 0.026 Uiso 1 1 calc R . .
H20B H 0.7001 0.4155 0.2555 0.026 Uiso 1 1 calc R . .
C21 C 0.82624(17) 0.3295(2) 0.27311(10) 0.0259(5) Uani 1 1 d . . .
H21A H 0.8267 0.3438 0.3102 0.031 Uiso 1 1 calc R . .
H21B H 0.8481 0.2586 0.2681 0.031 Uiso 1 1 calc R . .
C22 C 0.8999(2) 0.4001(3) 0.24629(12) 0.0425(8) Uani 1 1 d . . .
H22A H 0.8829 0.4709 0.2550 0.051 Uiso 1 1 calc R . .
H22B H 0.8925 0.3920 0.2089 0.051 Uiso 1 1 calc R . .
C23 C 1.0103(2) 0.3786(3) 0.26145(14) 0.0503(9) Uani 1 1 d . . .
H23A H 1.0176 0.3852 0.2985 0.076 Uiso 1 1 calc R . .
H23B H 1.0553 0.4271 0.2445 0.076 Uiso 1 1 calc R . .
H23C H 1.0286 0.3098 0.2511 0.076 Uiso 1 1 calc R . .
C24 C 0.66756(16) 0.16847(17) 0.27848(8) 0.0196(4) Uani 1 1 d . . .
H24A H 0.6143 0.1300 0.2968 0.023 Uiso 1 1 calc R . .
H24B H 0.7317 0.1607 0.2979 0.023 Uiso 1 1 calc R . .
C25 C 0.6818(2) 0.1216(2) 0.22602(9) 0.0273(5) Uani 1 1 d . . .
H25A H 0.6185 0.1292 0.2060 0.033 Uiso 1 1 calc R . .
H25B H 0.7370 0.1573 0.2077 0.033 Uiso 1 1 calc R . .
C26 C 0.7080(2) 0.01130(19) 0.23074(9) 0.0291(5) Uani 1 1 d . . .
H26A H 0.6518 -0.0241 0.2484 0.035 Uiso 1 1 calc R . .
H26B H 0.7699 0.0042 0.2519 0.035 Uiso 1 1 calc R . .
C27 C 0.7262(2) -0.0389(2) 0.17909(11) 0.0375(7) Uani 1 1 d . . .
H27A H 0.6632 -0.0376 0.1591 0.056 Uiso 1 1 calc R . .
H27B H 0.7475 -0.1092 0.1843 0.056 Uiso 1 1 calc R . .
H27C H 0.7796 -0.0022 0.1607 0.056 Uiso 1 1 calc R . .
C28 C 0.53974(16) 0.29558(18) 0.24881(8) 0.0197(4) Uani 1 1 d . . .
H28A H 0.5242 0.3688 0.2487 0.024 Uiso 1 1 calc R . .
H28B H 0.5512 0.2748 0.2130 0.024 Uiso 1 1 calc R . .
C29 C 0.44729(17) 0.2393(2) 0.26884(9) 0.0239(5) Uani 1 1 d . . .
H29A H 0.4216 0.2733 0.2999 0.029 Uiso 1 1 calc R . .
H29B H 0.4669 0.1694 0.2782 0.029 Uiso 1 1 calc R . .
C30 C 0.36376(19) 0.2365(2) 0.22856(10) 0.0272(5) Uani 1 1 d . . .
H30A H 0.3898 0.2015 0.1978 0.033 Uiso 1 1 calc R . .
H30B H 0.3461 0.3066 0.2187 0.033 Uiso 1 1 calc R . .
C31 C 0.2678(2) 0.1825(2) 0.24704(12) 0.0368(7) Uani 1 1 d . . .
H31A H 0.2862 0.1169 0.2617 0.055 Uiso 1 1 calc R . .
H31B H 0.2214 0.1723 0.2182 0.055 Uiso 1 1 calc R . .
H31C H 0.2342 0.2239 0.2731 0.055 Uiso 1 1 calc R . .
C32 C 0.62529(16) 0.31049(16) 0.33395(8) 0.0178(4) Uani 1 1 d . . .
H32A H 0.5686 0.2708 0.3487 0.021 Uiso 1 1 calc R . .
H32B H 0.6879 0.2919 0.3527 0.021 Uiso 1 1 calc R . .
C33 C 0.60424(19) 0.42156(18) 0.34307(10) 0.0259(5) Uani 1 1 d . . .
H33A H 0.5520 0.4455 0.3187 0.031 Uiso 1 1 calc R . .
H33B H 0.6671 0.4611 0.3373 0.031 Uiso 1 1 calc R . .
C34 C 0.5672(2) 0.43837(19) 0.39721(10) 0.0300(6) Uani 1 1 d . . .
H34A H 0.4985 0.4086 0.4007 0.036 Uiso 1 1 calc R . .
H34B H 0.6130 0.4020 0.4209 0.036 Uiso 1 1 calc R . .
C35 C 0.5627(3) 0.5483(2) 0.41280(14) 0.0508(9) Uani 1 1 d . . .
H35A H 0.6303 0.5786 0.4095 0.076 Uiso 1 1 calc R . .
H35B H 0.5401 0.5532 0.4483 0.076 Uiso 1 1 calc R . .
H35C H 0.5146 0.5843 0.3907 0.076 Uiso 1 1 calc R . .
O11 O 0.57663(13) 0.49979(14) 0.18791(6) 0.0273(3) Uani 1 1 d G . .
H11A H 0.5997 0.4383 0.1693 0.041 Uiso 1 1 d G . .
H11B H 0.5339 0.5469 0.1673 0.041 Uiso 1 1 d G . .
O12 O 0.91514(15) 0.09766(16) 0.31299(7) 0.0338(4) Uani 1 1 d G . .
H12A H 0.8994 0.1555 0.3361 0.051 Uiso 1 1 d G . .
H12B H 0.9657 0.0481 0.3265 0.051 Uiso 1 1 d G . .
O51A O 0.1461(4) 0.4404(3) 0.6187(2) 0.0559(15) Uani 0.685(4) 1 d P A 1
H51C H 0.1718 0.3929 0.6356 0.084 Uiso 0.685(4) 1 calc PR A 1
C52A C 0.0546(4) 0.4383(4) 0.6230(2) 0.0510(15) Uani 0.685(4) 1 d P A 1
H52A H 0.0534 0.4976 0.6466 0.061 Uiso 0.685(4) 1 calc PR A 1
C53A C 0.0016(4) 0.3724(4) 0.6593(2) 0.0511(14) Uani 0.685(4) 1 d P A 1
H53A H 0.0490 0.3213 0.6723 0.077 Uiso 0.685(4) 1 calc PR A 1
H53B H -0.0554 0.3389 0.6421 0.077 Uiso 0.685(4) 1 calc PR A 1
H53C H -0.0241 0.4130 0.6877 0.077 Uiso 0.685(4) 1 calc PR A 1
C54A C -0.0150(10) 0.4899(10) 0.5837(5) 0.137(6) Uani 0.685(4) 1 d P A 1
H54A H 0.0251 0.5370 0.5630 0.206 Uiso 0.685(4) 1 calc PR A 1
H54B H -0.0688 0.5270 0.6014 0.206 Uiso 0.685(4) 1 calc PR A 1
H54C H -0.0455 0.4385 0.5615 0.206 Uiso 0.685(4) 1 calc PR A 1
O50A O -0.1088(18) 0.2273(18) 0.6469(9) 0.617(15) Uiso 0.685(4) 1 d P A 1
O51B O 0.1254(8) 0.4293(6) 0.5372(4) 0.082(4) Uani 0.315(4) 1 d P A 2
C52B C 0.0844(12) 0.4542(8) 0.5759(5) 0.061(4) Uani 0.315(4) 1 d P A 2
C53B C -0.0037(16) 0.5278(11) 0.5958(7) 0.039(3) Uani 0.315(4) 1 d P A 2
H53D H -0.0378 0.4969 0.6251 0.059 Uiso 0.315(4) 1 calc PR A 2
H53E H -0.0532 0.5390 0.5684 0.059 Uiso 0.315(4) 1 calc PR A 2
H53F H 0.0261 0.5927 0.6060 0.059 Uiso 0.315(4) 1 calc PR A 2
C54B C 0.121(2) 0.445(3) 0.6257(9) 0.24(2) Uani 0.315(4) 1 d P A 2
H54D H 0.1863 0.4096 0.6254 0.359 Uiso 0.315(4) 1 calc PR A 2
H54E H 0.0721 0.4075 0.6464 0.359 Uiso 0.315(4) 1 calc PR A 2
H54F H 0.1304 0.5130 0.6404 0.359 Uiso 0.315(4) 1 calc PR A 2
O50B O -0.0141(9) 0.3709(9) 0.7102(5) 0.101(4) Uiso 0.315(4) 1 d P A 2

loop_
_atom_site_aniso_label
_atom_site_aniso_U_11
_atom_site_aniso_U_22
_atom_site_aniso_U_33
_atom_site_aniso_U_23
_atom_site_aniso_U_13
_atom_site_aniso_U_12
Eu 0.01062(3) 0.01716(4) 0.01106(3) 0.00149(6) -0.00132(2) 0.00008(5)
O1 0.0175(7) 0.0210(8) 0.0129(7) 0.0022(6) 0.0018(5) 0.0022(6)
O2 0.0349(10) 0.0306(10) 0.0199(8) 0.0116(7) 0.0059(7) 0.0042(8)
O3 0.0198(8) 0.0238(8) 0.0101(7) -0.0008(6) -0.0005(5) -0.0016(6)
O4 0.0485(12) 0.0372(11) 0.0142(8) -0.0082(8) 0.0061(8) -0.0060(9)
O5 0.0156(7) 0.0230(8) 0.0104(7) -0.0005(6) -0.0043(5) 0.0024(6)
O6 0.0167(7) 0.0196(8) 0.0143(7) 0.0025(6) -0.0046(5) -0.0007(5)
O7 0.0136(7) 0.0265(8) 0.0123(7) 0.0043(6) -0.0036(5) 0.0020(6)
O8 0.0232(9) 0.0323(9) 0.0158(7) -0.0006(7) -0.0074(6) 0.0018(7)
N1 0.0113(7) 0.0186(8) 0.0128(8) 0.0003(6) -0.0045(6) -0.0003(6)
N2 0.0162(9) 0.0210(9) 0.0151(8) -0.0018(7) -0.0011(6) 0.0016(7)
N3 0.0148(8) 0.0183(9) 0.0174(9) 0.0008(7) 0.0008(7) 0.0001(6)
N4 0.0152(9) 0.0230(10) 0.0197(9) 0.0045(8) -0.0015(7) 0.0010(7)
N5 0.0156(9) 0.0187(9) 0.0163(9) 0.0027(7) 0.0003(6) 0.0012(6)
C1 0.0119(9) 0.0250(11) 0.0165(10) -0.0029(8) -0.0031(7) -0.0001(8)
C2 0.0267(13) 0.0269(13) 0.0325(14) -0.0106(11) 0.0028(10) -0.0006(10)
C3 0.0378(16) 0.0209(12) 0.0476(17) -0.0049(12) 0.0075(13) -0.0013(11)
C4 0.0281(13) 0.0197(11) 0.0381(15) 0.0041(11) 0.0048(11) -0.0012(9)
C5 0.0143(10) 0.0203(10) 0.0191(10) 0.0044(8) -0.0022(7) 0.0019(7)
C6 0.0149(10) 0.0285(12) 0.0115(9) -0.0014(8) -0.0026(7) -0.0026(8)
C7 0.0129(10) 0.0250(11) 0.0163(10) 0.0078(9) -0.0006(8) 0.0010(8)
C8 0.0210(11) 0.0207(11) 0.0214(11) -0.0034(9) -0.0033(8) -0.0010(8)
C9 0.0153(10) 0.0210(11) 0.0226(11) -0.0008(9) -0.0041(8) -0.0050(8)
C10 0.0209(11) 0.0219(11) 0.0282(13) 0.0071(10) -0.0024(9) -0.0024(8)
C11 0.0200(11) 0.0250(12) 0.0250(12) 0.0107(10) 0.0004(9) -0.0021(9)
C12 0.0204(11) 0.0243(12) 0.0279(12) 0.0076(10) -0.0023(9) 0.0037(9)
C13 0.0173(10) 0.0216(11) 0.0232(11) 0.0030(9) -0.0020(8) 0.0041(8)
C14 0.0179(11) 0.0220(11) 0.0234(11) -0.0045(9) -0.0005(9) 0.0030(8)
C15 0.0170(10) 0.0263(12) 0.0172(10) -0.0056(9) -0.0006(8) 0.0015(8)
C16 0.0199(10) 0.0221(11) 0.0146(9) -0.0010(8) -0.0046(7) 0.0024(7)
C17 0.0130(9) 0.0158(10) 0.0158(9) -0.0004(8) -0.0018(7) -0.0024(7)
C18 0.0177(11) 0.0327(13) 0.0179(10) 0.0077(9) -0.0035(8) -0.0005(9)
C19 0.0127(8) 0.0276(11) 0.0142(8) 0.0002(10) -0.0029(6) 0.0058(10)
N6 0.0146(9) 0.0216(9) 0.0161(9) 0.0064(7) 0.0001(6) 0.0001(7)
C20 0.0160(10) 0.0274(12) 0.0209(11) 0.0130(9) 0.0019(8) 0.0005(8)
C21 0.0171(11) 0.0323(13) 0.0281(12) 0.0135(10) -0.0015(9) -0.0008(9)
C22 0.0203(13) 0.0549(19) 0.0524(19) 0.0324(16) -0.0009(12) -0.0061(12)
C23 0.0242(15) 0.064(2) 0.063(2) 0.0269(18) -0.0003(14) -0.0085(14)
C24 0.0167(10) 0.0213(11) 0.0207(11) 0.0067(8) 0.0003(8) 0.0031(8)
C25 0.0306(13) 0.0302(14) 0.0212(12) 0.0036(10) 0.0026(9) 0.0049(10)
C26 0.0301(12) 0.0280(13) 0.0290(11) -0.0003(11) -0.0028(9) 0.0055(10)
C27 0.0374(16) 0.0411(16) 0.0340(15) -0.0059(13) 0.0004(12) 0.0076(12)
C28 0.0168(10) 0.0265(12) 0.0160(10) 0.0081(9) -0.0024(8) 0.0028(8)
C29 0.0176(11) 0.0348(13) 0.0194(11) 0.0090(10) -0.0023(8) -0.0019(9)
C30 0.0268(13) 0.0292(13) 0.0257(13) 0.0045(10) -0.0074(10) -0.0022(10)
C31 0.0248(14) 0.0390(16) 0.0466(18) 0.0069(13) -0.0109(12) -0.0069(11)
C32 0.0180(10) 0.0196(10) 0.0158(9) 0.0057(8) 0.0009(7) 0.0002(7)
C33 0.0290(13) 0.0201(11) 0.0286(13) 0.0065(10) 0.0006(10) -0.0008(9)
C34 0.0381(15) 0.0237(13) 0.0282(14) -0.0021(10) 0.0034(11) -0.0006(10)
C35 0.061(2) 0.0358(18) 0.056(2) -0.0086(16) 0.0160(18) -0.0003(16)
O11 0.0364(9) 0.0263(9) 0.0192(7) 0.0030(8) -0.0082(6) 0.0065(9)
O12 0.0371(11) 0.0419(12) 0.0223(9) 0.0024(8) -0.0077(8) 0.0153(9)
O51A 0.0224(18) 0.049(2) 0.096(4) -0.006(2) 0.003(2) -0.0008(15)
C52A 0.028(2) 0.056(3) 0.070(4) -0.027(3) 0.003(2) 0.006(2)
C53A 0.040(3) 0.054(3) 0.060(3) -0.011(3) 0.002(2) 0.000(2)
C54A 0.056(6) 0.245(18) 0.111(10) 0.025(10) 0.011(7) 0.044(10)
O51B 0.127(9) 0.035(5) 0.083(7) -0.003(4) 0.048(6) -0.011(5)
C52B 0.105(12) 0.021(5) 0.057(8) 0.004(5) 0.036(8) -0.012(5)
C53B 0.037(7) 0.042(6) 0.038(6) 0.008(5) 0.003(5) 0.008(4)
C54B 0.14(3) 0.52(6) 0.064(13) -0.15(2) -0.021(16) 0.11(3)

loop_
_atom_type_symbol
_atom_type_description
_atom_type_scat_dispersion_real
_atom_type_scat_dispersion_imag
_atom_type_scat_source
C C 0.0033 0.0016 'International Tables Vol C Tables 4.2.6.8 and 6.1.1.4'
H H 0.0000 0.0000 'International Tables Vol C Tables 4.2.6.8 and 6.1.1.4'
N N 0.0061 0.0033 'International Tables Vol C Tables 4.2.6.8 and 6.1.1.4'
O O 0.0106 0.0060 'International Tables Vol C Tables 4.2.6.8 and 6.1.1.4'
Eu Eu -0.1578 3.6682 'International Tables Vol C Tables 4.2.6.8 and 6.1.1.4'

loop_
_geom_angle_atom_site_label_1
_geom_angle_atom_site_label_2
_geom_angle_atom_site_label_3
_geom_angle
_geom_angle_publ_flag
O7 Eu O5 145.85(6) yes
O7 Eu O1 86.57(5) yes
O5 Eu O1 79.59(5) yes
O7 Eu O3 79.77(5) yes
O5 Eu O3 84.64(5) yes
O1 Eu O3 128.30(6) yes
O7 Eu N1 73.56(5) yes
O5 Eu N1 72.30(5) yes
O1 Eu N1 64.12(5) yes
O3 Eu N1 64.18(5) yes
O7 Eu N5 73.75(6) yes
O5 Eu N5 131.78(5) yes
O1 Eu N5 77.57(6) yes
O3 Eu N5 141.69(5) yes
N1 Eu N5 130.32(6) yes
O7 Eu N3 131.38(6) yes
O5 Eu N3 73.13(6) yes
O1 Eu N3 140.21(5) yes
O3 Eu N3 77.68(6) yes
N1 Eu N3 130.00(6) yes
N5 Eu N3 99.67(6) yes
O7 Eu N4 66.01(6) yes
O5 Eu N4 138.38(6) yes
O1 Eu N4 140.64(5) yes
O3 Eu N4 75.97(6) yes
N1 Eu N4 127.07(6) yes
N5 Eu N4 68.22(6) yes
N3 Eu N4 66.98(6) yes
O7 Eu N2 139.46(6) yes
O5 Eu N2 65.89(5) yes
O1 Eu N2 74.65(6) yes
O3 Eu N2 139.65(5) yes
N1 Eu N2 125.21(5) yes
N5 Eu N2 67.34(6) yes
N3 Eu N2 68.04(6) yes
N4 Eu N2 107.73(7) yes
O7 Eu C17 150.24(5) yes
O5 Eu C17 19.27(5) yes
O1 Eu C17 67.79(5) yes
O3 Eu C17 103.91(5) yes
N1 Eu C17 81.50(5) yes
N5 Eu C17 112.87(5) yes
N3 Eu C17 77.48(5) yes
N4 Eu C17 143.74(6) yes
N2 Eu C17 49.23(5) yes
O7 Eu C19 19.10(5) yes
O5 Eu C19 150.37(5) yes
O1 Eu C19 105.62(5) yes
O3 Eu C19 69.12(5) yes
N1 Eu C19 83.68(6) yes
N5 Eu C19 77.21(5) yes
N3 Eu C19 112.48(6) yes
N4 Eu C19 49.06(6) yes
N2 Eu C19 143.73(6) yes
C17 Eu C19 165.18(6) yes
C7 O1 Eu 126.12(14) ?
C6 O3 Eu 125.35(14) ?
C17 O5 Eu 122.65(14) ?
C19 O7 Eu 123.46(14) ?
C1 N1 C5 120.5(2) ?
C1 N1 Eu 119.92(14) ?
C5 N1 Eu 119.60(14) ?
C16 N2 C8 110.82(17) ?
C16 N2 C15 110.20(17) ?
C8 N2 C15 110.22(18) ?
C16 N2 Eu 105.65(12) ?
C8 N2 Eu 110.79(13) ?
C15 N2 Eu 109.06(12) ?
C10 N3 C9 112.29(18) ?
C10 N3 Eu 115.98(13) ?
C9 N3 Eu 112.52(13) ?
C18 N4 C11 110.08(18) ?
C18 N4 C12 110.54(17) ?
C11 N4 C12 109.94(19) ?
C18 N4 Eu 105.84(14) ?
C11 N4 Eu 109.68(13) ?
C12 N4 Eu 110.70(13) ?
C13 N5 C14 112.27(18) ?
C13 N5 Eu 112.26(13) ?
C14 N5 Eu 115.85(13) ?
N1 C1 C2 121.8(2) ?
N1 C1 C6 114.27(19) ?
C2 C1 C6 123.9(2) ?
C3 C2 C1 118.5(2) ?
C2 C3 C4 119.7(2) ?
C3 C4 C5 118.4(2) ?
N1 C5 C4 121.1(2) ?
N1 C5 C7 114.95(19) ?
C4 C5 C7 123.9(2) ?
O4 C6 O3 126.2(2) ?
O4 C6 C1 117.9(2) ?
O3 C6 C1 115.84(19) ?
O2 C7 O1 127.1(2) ?
O2 C7 C5 118.3(2) ?
O1 C7 C5 114.62(19) ?
N2 C8 C9 113.37(18) ?
N3 C9 C8 110.88(17) ?
N3 C10 C11 110.02(19) ?
N4 C11 C10 112.06(19) ?
N4 C12 C13 112.99(19) ?
N5 C13 C12 111.68(18) ?
N5 C14 C15 110.13(18) ?
N2 C15 C14 112.10(18) ?
N2 C16 C17 114.17(17) ?
O6 C17 O5 124.1(2) ?
O6 C17 C16 117.79(18) ?
O5 C17 C16 118.07(18) ?
O6 C17 Eu 157.04(15) ?
O5 C17 Eu 38.08(10) ?
C16 C17 Eu 81.64(11) ?
N4 C18 C19 113.93(17) ?
O8 C19 O7 123.9(2) ?
O8 C19 C18 117.99(18) ?
O7 C19 C18 118.03(18) ?
O8 C19 Eu 157.66(18) ?
O7 C19 Eu 37.44(10) ?
C18 C19 Eu 81.62(11) ?
C24 N6 C32 106.84(16) ?
C24 N6 C20 111.10(17) ?
C32 N6 C20 111.13(17) ?
C24 N6 C28 110.59(17) ?
C32 N6 C28 110.74(17) ?
C20 N6 C28 106.50(16) ?
C21 C20 N6 114.57(18) ?
C22 C21 C20 110.45(19) ?
C21 C22 C23 111.8(2) ?
N6 C24 C25 115.20(18) ?
C26 C25 C24 110.46(19) ?
C25 C26 C27 112.6(2) ?
C29 C28 N6 115.72(17) ?
C28 C29 C30 110.40(19) ?
C29 C30 C31 112.7(2) ?
C33 C32 N6 115.71(18) ?
C32 C33 C34 110.40(19) ?
C35 C34 C33 114.0(2) ?
O51A C52A C53A 123.2(6) ?
O51A C52A C54A 121.2(8) ?
C53A C52A C54A 114.6(7) ?
O51B C52B C54B 128.0(19) ?
O51B C52B C53B 140.5(15) ?
C54B C52B C53B 89.6(15) ?

loop_
_geom_bond_atom_site_label_1
_geom_bond_atom_site_label_2
_geom_bond_distance
_geom_bond_publ_flag
Eu O7 2.3740(15) yes
Eu O5 2.3801(14) yes
Eu O1 2.4038(15) yes
Eu O3 2.4140(15) yes
Eu N1 2.5146(18) yes
Eu N5 2.5848(18) yes
Eu N3 2.5947(18) yes
Eu N4 2.6692(18) yes
Eu N2 2.6711(18) yes
Eu C17 3.249(2) yes
Eu C19 3.2578(18) yes
O1 C7 1.275(3) ?
O2 C7 1.238(3) ?
O3 C6 1.264(3) ?
O4 C6 1.247(3) ?
O5 C17 1.273(2) ?
O6 C17 1.251(2) ?
O7 C19 1.278(2) ?
O8 C19 1.249(2) ?
N1 C1 1.334(3) ?
N1 C5 1.337(3) ?
N2 C16 1.477(3) ?
N2 C8 1.484(3) ?
N2 C15 1.490(3) ?
N3 C10 1.473(3) ?
N3 C9 1.481(3) ?
N4 C18 1.482(3) ?
N4 C11 1.484(3) ?
N4 C12 1.486(3) ?
N5 C13 1.477(3) ?
N5 C14 1.477(3) ?
C1 C2 1.393(3) ?
C1 C6 1.518(3) ?
C2 C3 1.388(4) ?
C3 C4 1.391(4) ?
C4 C5 1.405(3) ?
C5 C7 1.515(3) ?
C8 C9 1.516(3) ?
C10 C11 1.518(3) ?
C12 C13 1.511(3) ?
C14 C15 1.516(3) ?
C16 C17 1.526(3) ?
C18 C19 1.521(3) ?
N6 C24 1.517(3) ?
N6 C32 1.522(3) ?
N6 C20 1.524(3) ?
N6 C28 1.525(3) ?
C20 C21 1.522(3) ?
C21 C22 1.519(3) ?
C22 C23 1.531(4) ?
C24 C25 1.521(3) ?
C25 C26 1.504(3) ?
C26 C27 1.528(4) ?
C28 C29 1.520(3) ?
C29 C30 1.523(3) ?
C30 C31 1.529(4) ?
C32 C33 1.514(3) ?
C33 C34 1.518(3) ?
C34 C35 1.511(4) ?
O51A C52A 1.209(7) ?
C52A C53A 1.467(8) ?
C52A C54A 1.538(13) ?
O51B C52B 1.194(14) ?
C52B C54B 1.40(3) ?
C52B C53B 1.60(2) ?

loop_
_geom_hbond_atom_site_label_D
_geom_hbond_atom_site_label_H
_geom_hbond_atom_site_label_A
_geom_hbond_distance_DH
_geom_hbond_distance_HA
_geom_hbond_distance_DA
_geom_hbond_angle_DHA
_geom_hbond_site_symmetry_A
N3 H3 O5 0.93 2.23 3.059(2) 148.5 3_656
N3 H3 O6 0.93 2.45 3.232(2) 141.6 3_656
N5 H5 O7 0.93 2.17 3.016(2) 151.4 3_556
N5 H5 O8 0.93 2.54 3.294(3) 138.3 3_556
O11 H11A O4 1.00 1.90 2.892(3) 175.7 2_655
O11 H11B O6 1.00 1.80 2.769(2) 162.2 4_565
O12 H12A O2 1.00 1.91 2.886(3) 164.7 3_656
O12 H12B O8 1.00 1.88 2.830(2) 158.3 1_655
N3 H3 O3 0.93 2.82 3.144(2) 102.1 .
N5 H5 O1 0.93 2.81 3.128(2) 101.1 .
